data_1518394
loop_
_publ_author_name
'Zhu, Hucheng'
'Chen, Chunmei'
'Yang, Jing'
'Li, Xiao-Nian'
'Liu, Junjun'
'Sun, Bin'
'Huang, Sheng-Xiong'
'Li, Dongyan'
'Yao, Guangmin'
'Luo, Zengwei'
'Li, Yan'
'Zhang, Jinwen'
'Xue, Yongbo'
'Zhang, Yonghui'

_publ_section_title
;
 Bioactive acylphloroglucinols with adamantyl skeleton from Hypericum
 sampsonii.
;
_journal_issue 24
_journal_name_full 'Organic letters'
_journal_page_first 6322
_journal_page_last 6325
_journal_paper_doi 10.1021/ol5030579
_journal_volume 16
_journal_year 2014
_chemical_absolute_configuration ad
_chemical_formula_moiety '2(C33 H40 O5), C3 H6 O'
_chemical_formula_sum 'C34.5 H43 O5.5'
_chemical_formula_weight 545.69
_chemical_name_systematic
; 
 ? 
;
_space_group_IT_number 19
_symmetry_cell_setting orthorhombic
_symmetry_space_group_name_Hall 'P 2ac 2ab'
_symmetry_space_group_name_H-M 'P 21 21 21'
_atom_sites_solution_hydrogens geom
_atom_sites_solution_primary direct
_atom_sites_solution_secondary difmap
_audit_creation_method SHELXL-97
_cell_angle_alpha 90.00
_cell_angle_beta 90.00
_cell_angle_gamma 90.00
_cell_formula_units_Z 8
_cell_length_a 11.7131(4)
_cell_length_b 13.2133(4)
_cell_length_c 38.0111(12)
_cell_measurement_reflns_used 9863
_cell_measurement_temperature 100(2)
_cell_measurement_theta_max 68.80
_cell_measurement_theta_min 4.07
_cell_volume 5882.9(3)
_computing_cell_refinement 'Bruker SAINT'
_computing_data_collection 'Bruker APEX2'
_computing_data_reduction 'Bruker SAINT'
_computing_molecular_graphics 'Bruker SHELXTL'
_computing_publication_material 'Bruker SHELXTL'
_computing_structure_refinement 'SHELXL-97 (Sheldrick, 2008)'
_computing_structure_solution 'SHELXS-97 (Sheldrick, 2008)'
_diffrn_ambient_temperature 100(2)
_diffrn_measured_fraction_theta_full 0.925
_diffrn_measured_fraction_theta_max 0.925
_diffrn_measurement_device_type 'Bruker APEX-II CCD'
_diffrn_measurement_method '\f and \w scans'
_diffrn_radiation_monochromator graphite
_diffrn_radiation_source 'fine-focus sealed tube'
_diffrn_radiation_type CuK\a
_diffrn_radiation_wavelength 1.54178
_diffrn_reflns_av_R_equivalents 0.0819
_diffrn_reflns_av_sigmaI/netI 0.0627
_diffrn_reflns_limit_h_max 13
_diffrn_reflns_limit_h_min -13
_diffrn_reflns_limit_k_max 15
_diffrn_reflns_limit_k_min -15
_diffrn_reflns_limit_l_max 46
_diffrn_reflns_limit_l_min -46
_diffrn_reflns_number 46623
_diffrn_reflns_theta_full 72.34
_diffrn_reflns_theta_max 72.34
_diffrn_reflns_theta_min 3.95
_exptl_absorpt_coefficient_mu 0.653
_exptl_absorpt_correction_T_max 0.8697
_exptl_absorpt_correction_T_min 0.6725
_exptl_absorpt_correction_type multi-scan
_exptl_absorpt_process_details sadabs
_exptl_crystal_colour colourless
_exptl_crystal_density_diffrn 1.232
_exptl_crystal_density_method 'not measured'
_exptl_crystal_description prism
_exptl_crystal_F_000 2352
_exptl_crystal_size_max 0.66
_exptl_crystal_size_mid 0.33
_exptl_crystal_size_min 0.22
_refine_diff_density_max 0.611
_refine_diff_density_min -0.475
_refine_diff_density_rms 0.100
_refine_ls_abs_structure_details 'Flack H D (1983), Acta Cryst. A39, 876-881'
_refine_ls_abs_structure_Flack 0.4(2)
_refine_ls_extinction_coef 0.00185(17)
_refine_ls_extinction_expression Fc^*^=kFc[1+0.001xFc^2^\l^3^/sin(2\q)]^-1/4^
_refine_ls_extinction_method SHELXL
_refine_ls_goodness_of_fit_ref 1.157
_refine_ls_hydrogen_treatment constr
_refine_ls_matrix_type full
_refine_ls_number_parameters 740
_refine_ls_number_reflns 10370
_refine_ls_number_restraints 0
_refine_ls_restrained_S_all 1.157
_refine_ls_R_factor_all 0.0774
_refine_ls_R_factor_gt 0.0587
_refine_ls_shift/su_max 0.000
_refine_ls_shift/su_mean 0.000
_refine_ls_structure_factor_coef Fsqd
_refine_ls_weighting_details 'calc w=1/[\s^2^(Fo^2^)+(0.0848P)^2^+9.0446P] where P=(Fo^2^+2Fc^2^)/3'
_refine_ls_weighting_scheme calc
_refine_ls_wR_factor_gt 0.1513
_refine_ls_wR_factor_ref 0.2009
_reflns_number_gt 9655
_reflns_number_total 10370
_reflns_threshold_expression >2sigma(I)
_cod_data_source_file ol5030579_si_001.cif
_cod_data_source_block cu_zyh_zh16522_0m
_cod_depositor_comments
;
The following automatic conversions were performed:

'_symmetry_cell_setting' value 'Orthorhombic' changed to
'orthorhombic' according to
/home/saulius/struct/COD-crude-data--automatic-downloads/rss-feeds/ACS/lib/dictionaries/cif_core.dic
dictionary named 'cif_core.dic' version 2.4.2 from 2011-04-26.

Automatic conversion script
Id: cif_fix_values 2935 2014-11-11 08:27:57Z andrius 

 Adding full bibliography for 1518394--1518395.cif.
;
_cod_database_code 1518394

loop_
_symmetry_equiv_pos_as_xyz
'x, y, z'
'x+1/2, -y+1/2, -z'
'-x, y+1/2, -z+1/2'
'-x+1/2, -y, z+1/2'

loop_
_atom_site_label
_atom_site_type_symbol
_atom_site_fract_x
_atom_site_fract_y
_atom_site_fract_z
_atom_site_U_iso_or_equiv
_atom_site_adp_type
_atom_site_occupancy
_atom_site_symmetry_multiplicity
_atom_site_calc_flag
_atom_site_refinement_flags
O14 O 0.1910(2) 0.5011(2) 0.13580(7) 0.0284(6) Uani 1 1 d .
O7 O 0.5700(3) 0.67330(19) 0.13281(7) 0.0256(6) Uani 1 1 d .
H7 H 0.6321 0.6453 0.1381 0.038 Uiso 1 1 calc R
O2 O 0.4219(2) 0.27511(19) 0.16797(7) 0.0262(6) Uani 1 1 d .
O15 O 0.4390(3) 0.2791(2) 0.25859(7) 0.0300(6) Uani 1 1 d .
O12 O 0.2159(2) 0.4585(2) 0.24401(7) 0.0273(6) Uani 1 1 d .
O7' O 0.4814(3) -0.1483(2) 0.16274(7) 0.0266(6) Uani 1 1 d .
H7' H 0.5122 -0.2042 0.1583 0.040 Uiso 1 1 calc R
O2' O 0.6079(2) 0.22783(18) 0.10628(7) 0.0243(6) Uani 1 1 d .
O15' O 0.9070(3) 0.2239(2) 0.12483(7) 0.0281(6) Uani 1 1 d .
O12' O 0.8775(2) 0.04862(19) 0.05636(7) 0.0244(6) Uani 1 1 d .
O14' O 0.5428(2) -0.0248(2) 0.03895(7) 0.0256(6) Uani 1 1 d .
O1S O 0.7686(3) 0.5857(3) 0.15802(9) 0.0460(9) Uani 1 1 d .
C24 C 0.4600(4) 0.3762(3) 0.02894(12) 0.0332(10) Uani 1 1 d .
H24A H 0.5216 0.4199 0.0204 0.050 Uiso 1 1 calc R
H24B H 0.4261 0.3396 0.0091 0.050 Uiso 1 1 calc R
H24C H 0.4909 0.3276 0.0459 0.050 Uiso 1 1 calc R
C22 C 0.3712(4) 0.4391(3) 0.04623(10) 0.0277(9) Uani 1 1 d .
C5 C 0.3910(3) 0.4850(3) 0.08243(10) 0.0227(8) Uani 1 1 d .
H5 H 0.3236 0.5297 0.0869 0.027 Uiso 1 1 calc R
C4 C 0.3838(4) 0.4006(3) 0.11011(10) 0.0234(8) Uani 1 1 d .
H4A H 0.3134 0.3606 0.1062 0.028 Uiso 1 1 calc R
H4B H 0.4499 0.3546 0.1074 0.028 Uiso 1 1 calc R
C3 C 0.3827(3) 0.4433(3) 0.14752(10) 0.0199(7) Uani 1 1 d .
C2 C 0.3945(3) 0.3603(3) 0.17500(11) 0.0234(8) Uani 1 1 d .
C1 C 0.3808(3) 0.3964(3) 0.21323(10) 0.0224(8) Uani 1 1 d .
C15 C 0.3656(4) 0.3026(3) 0.23690(10) 0.0243(8) Uani 1 1 d .
C16 C 0.2595(3) 0.2414(3) 0.23278(9) 0.0205(7) Uani 1 1 d .
C17 C 0.1871(3) 0.2471(3) 0.20352(10) 0.0245(8) Uani 1 1 d .
H17 H 0.2036 0.2937 0.1852 0.029 Uiso 1 1 calc R
C18 C 0.0919(4) 0.1856(3) 0.20107(11) 0.0279(9) Uani 1 1 d .
H18 H 0.0434 0.1902 0.1811 0.033 Uiso 1 1 calc R
C19 C 0.0674(4) 0.1177(3) 0.22754(11) 0.0275(9) Uani 1 1 d .
H19 H 0.0034 0.0739 0.2256 0.033 Uiso 1 1 calc R
C31 C 0.0399(4) 0.8193(4) 0.19707(14) 0.0411(11) Uani 1 1 d .
H31A H 0.0480 0.7763 0.1762 0.062 Uiso 1 1 calc R
H31B H 0.0687 0.8872 0.1918 0.062 Uiso 1 1 calc R
H31C H -0.0409 0.8234 0.2037 0.062 Uiso 1 1 calc R
C29 C 0.1065(4) 0.7748(3) 0.22679(12) 0.0291(9) Uani 1 1 d .
C28 C 0.1559(3) 0.6840(3) 0.22629(11) 0.0263(8) Uani 1 1 d .
H28 H 0.1952 0.6635 0.2470 0.032 Uiso 1 1 calc R
C27 C 0.1549(4) 0.6111(3) 0.19610(11) 0.0262(8) Uani 1 1 d .
H27A H 0.1397 0.6491 0.1741 0.031 Uiso 1 1 calc R
H27B H 0.0915 0.5626 0.1995 0.031 Uiso 1 1 calc R
C11 C 0.2665(4) 0.5517(3) 0.19173(10) 0.0243(8) Uani 1 1 d .
C14 C 0.2718(3) 0.5004(3) 0.15593(11) 0.0232(8) Uani 1 1 d .
C8 C 0.4875(3) 0.5144(3) 0.15413(10) 0.0213(8) Uani 1 1 d .
H8 H 0.5588 0.4735 0.1514 0.026 Uiso 1 1 calc R
C7 C 0.4872(3) 0.5983(3) 0.12539(10) 0.0228(8) Uani 1 1 d .
H7A H 0.4110 0.6323 0.1266 0.027 Uiso 1 1 calc R
C6 C 0.4989(3) 0.5544(3) 0.08772(10) 0.0222(8) Uani 1 1 d .
C26 C 0.4898(4) 0.6420(3) 0.06125(10) 0.0295(9) Uani 1 1 d .
H26A H 0.4884 0.6148 0.0373 0.044 Uiso 1 1 calc R
H26B H 0.5557 0.6870 0.0640 0.044 Uiso 1 1 calc R
H26C H 0.4194 0.6801 0.0656 0.044 Uiso 1 1 calc R
C23 C 0.2669(4) 0.4508(3) 0.03190(11) 0.0335(9) Uani 1 1 d .
H23A H 0.2489 0.4184 0.0103 0.040 Uiso 1 1 calc R
H23B H 0.2114 0.4914 0.0434 0.040 Uiso 1 1 calc R
C25 C 0.6135(4) 0.5017(3) 0.08250(11) 0.0280(9) Uani 1 1 d .
H25A H 0.6751 0.5460 0.0907 0.042 Uiso 1 1 calc R
H25B H 0.6245 0.4868 0.0575 0.042 Uiso 1 1 calc R
H25C H 0.6147 0.4385 0.0960 0.042 Uiso 1 1 calc R
C9 C 0.4827(3) 0.5540(3) 0.19198(10) 0.0211(8) Uani 1 1 d .
H9 H 0.5499 0.5995 0.1955 0.025 Uiso 1 1 calc R
C10 C 0.3747(3) 0.6176(3) 0.19696(10) 0.0220(8) Uani 1 1 d .
H10A H 0.3744 0.6739 0.1798 0.026 Uiso 1 1 calc R
H10B H 0.3743 0.6471 0.2209 0.026 Uiso 1 1 calc R
C13 C 0.4915(3) 0.4663(3) 0.21962(10) 0.0241(8) Uani 1 1 d .
C21 C 0.2334(4) 0.1741(3) 0.25945(11) 0.0267(8) Uani 1 1 d .
H21 H 0.2818 0.1692 0.2794 0.032 Uiso 1 1 calc R
C20 C 0.1367(4) 0.1138(3) 0.25705(11) 0.0267(8) Uani 1 1 d .
H20 H 0.1178 0.0694 0.2758 0.032 Uiso 1 1 calc R
C12 C 0.2786(3) 0.4666(3) 0.21815(9) 0.0211(8) Uani 1 1 d .
C32 C 0.6025(4) 0.4068(3) 0.21486(11) 0.0273(8) Uani 1 1 d .
H32A H 0.6138 0.3618 0.2351 0.041 Uiso 1 1 calc R
H32B H 0.6668 0.4540 0.2132 0.041 Uiso 1 1 calc R
H32C H 0.5981 0.3664 0.1933 0.041 Uiso 1 1 calc R
C33 C 0.4911(4) 0.5097(3) 0.25703(10) 0.0267(8) Uani 1 1 d .
H33A H 0.5551 0.5569 0.2597 0.040 Uiso 1 1 calc R
H33B H 0.4989 0.4545 0.2741 0.040 Uiso 1 1 calc R
H33C H 0.4191 0.5456 0.2612 0.040 Uiso 1 1 calc R
C30 C 0.1106(4) 0.8392(3) 0.25911(13) 0.0361(10) Uani 1 1 d .
H30A H 0.1513 0.9023 0.2539 0.054 Uiso 1 1 calc R
H30B H 0.1505 0.8027 0.2779 0.054 Uiso 1 1 calc R
H30C H 0.0326 0.8549 0.2667 0.054 Uiso 1 1 calc R
C24' C 0.1854(4) 0.1479(3) 0.09560(14) 0.0370(10) Uani 1 1 d .
H24D H 0.1043 0.1570 0.0901 0.056 Uiso 1 1 calc R
H24E H 0.2298 0.2020 0.0845 0.056 Uiso 1 1 calc R
H24F H 0.1964 0.1504 0.1211 0.056 Uiso 1 1 calc R
C22' C 0.2245(4) 0.0482(3) 0.08205(11) 0.0283(9) Uani 1 1 d .
C5' C 0.3416(3) 0.0077(3) 0.09172(10) 0.0225(8) Uani 1 1 d .
H5' H 0.3629 -0.0411 0.0727 0.027 Uiso 1 1 calc R
C4' C 0.4318(3) 0.0927(3) 0.09058(10) 0.0221(8) Uani 1 1 d .
H4'1 H 0.4277 0.1271 0.0675 0.026 Uiso 1 1 calc R
H4'2 H 0.4136 0.1434 0.1089 0.026 Uiso 1 1 calc R
C3' C 0.5526(3) 0.0546(3) 0.09627(9) 0.0188(7) Uani 1 1 d .
C2' C 0.6378(4) 0.1413(3) 0.10133(9) 0.0208(8) Uani 1 1 d .
C1' C 0.7627(3) 0.1094(3) 0.10398(10) 0.0214(8) Uani 1 1 d .
C15' C 0.8411(3) 0.2022(3) 0.10076(10) 0.0218(8) Uani 1 1 d .
C16' C 0.8426(3) 0.2645(3) 0.06806(10) 0.0219(8) Uani 1 1 d .
C21' C 0.9320(4) 0.3312(3) 0.06338(11) 0.0269(8) Uani 1 1 d .
H21' H 0.9900 0.3355 0.0808 0.032 Uiso 1 1 calc R
C20' C 0.9388(4) 0.3922(3) 0.03374(11) 0.0296(9) Uani 1 1 d .
H20' H 1.0013 0.4373 0.0309 0.036 Uiso 1 1 calc R
C19' C 0.8540(4) 0.3872(3) 0.00836(10) 0.0305(9) Uani 1 1 d .
H19' H 0.8574 0.4297 -0.0118 0.037 Uiso 1 1 calc R
C31' C 0.8268(5) -0.3259(4) 0.00826(15) 0.0496(14) Uani 1 1 d .
H31D H 0.7554 -0.2904 0.0029 0.074 Uiso 1 1 calc R
H31E H 0.8098 -0.3884 0.0211 0.074 Uiso 1 1 calc R
H31F H 0.8663 -0.3426 -0.0137 0.074 Uiso 1 1 calc R
C29' C 0.9009(4) -0.2600(3) 0.03014(11) 0.0278(9) Uani 1 1 d .
C28' C 0.8666(4) -0.1735(3) 0.04471(10) 0.0265(8) Uani 1 1 d .
H28' H 0.9203 -0.1388 0.0590 0.032 Uiso 1 1 calc R
C27' C 0.7511(4) -0.1259(3) 0.04068(11) 0.0271(9) Uani 1 1 d .
H27C H 0.6933 -0.1801 0.0384 0.032 Uiso 1 1 calc R
H27D H 0.7501 -0.0859 0.0186 0.032 Uiso 1 1 calc R
C11' C 0.7174(3) -0.0571(3) 0.07110(10) 0.0215(8) Uani 1 1 d .
C10' C 0.7174(3) -0.1134(3) 0.10717(11) 0.0230(8) Uani 1 1 d .
H10C H 0.6631 -0.1708 0.1062 0.028 Uiso 1 1 calc R
H10D H 0.7945 -0.1411 0.1118 0.028 Uiso 1 1 calc R
C9' C 0.6837(3) -0.0424(3) 0.13681(9) 0.0218(8) Uani 1 1 d .
H9' H 0.6864 -0.0817 0.1593 0.026 Uiso 1 1 calc R
C8' C 0.5607(3) -0.0070(3) 0.13128(10) 0.0208(8) Uani 1 1 d .
H8' H 0.5416 0.0402 0.1510 0.025 Uiso 1 1 calc R
C7' C 0.4707(3) -0.0914(3) 0.13126(10) 0.0224(8) Uani 1 1 d .
H7'1 H 0.4877 -0.1376 0.1111 0.027 Uiso 1 1 calc R
C6' C 0.3467(4) -0.0530(3) 0.12704(11) 0.0257(8) Uani 1 1 d .
C25' C 0.3094(4) 0.0091(3) 0.15912(11) 0.0284(9) Uani 1 1 d .
H25D H 0.3227 -0.0302 0.1806 0.043 Uiso 1 1 calc R
H25E H 0.2279 0.0252 0.1572 0.043 Uiso 1 1 calc R
H25F H 0.3536 0.0720 0.1601 0.043 Uiso 1 1 calc R
C23' C 0.1574(4) -0.0055(4) 0.05941(13) 0.0375(10) Uani 1 1 d .
H23C H 0.0856 0.0209 0.0523 0.045 Uiso 1 1 calc R
H23D H 0.1825 -0.0692 0.0508 0.045 Uiso 1 1 calc R
C13' C 0.7700(4) 0.0474(3) 0.14016(10) 0.0236(8) Uani 1 1 d .
C32' C 0.7410(4) 0.1140(3) 0.17201(10) 0.0280(9) Uani 1 1 d .
H32D H 0.7988 0.1672 0.1744 0.042 Uiso 1 1 calc R
H32E H 0.7399 0.0724 0.1933 0.042 Uiso 1 1 calc R
H32F H 0.6658 0.1450 0.1686 0.042 Uiso 1 1 calc R
C33' C 0.8908(4) 0.0060(3) 0.14550(11) 0.0284(9) Uani 1 1 d .
H33D H 0.8908 -0.0423 0.1651 0.043 Uiso 1 1 calc R
H33E H 0.9429 0.0619 0.1508 0.043 Uiso 1 1 calc R
H33F H 0.9160 -0.0283 0.1240 0.043 Uiso 1 1 calc R
C17' C 0.7589(3) 0.2580(3) 0.04127(10) 0.0247(8) Uani 1 1 d .
H17' H 0.6985 0.2104 0.0433 0.030 Uiso 1 1 calc R
C18' C 0.7645(4) 0.3198(3) 0.01243(11) 0.0276(8) Uani 1 1 d .
H18' H 0.7063 0.3165 -0.0050 0.033 Uiso 1 1 calc R
C12' C 0.7932(3) 0.0354(3) 0.07471(9) 0.0200(8) Uani 1 1 d .
C14' C 0.5980(3) -0.0116(3) 0.06595(10) 0.0210(8) Uani 1 1 d .
C26' C 0.2685(4) -0.1458(3) 0.12420(12) 0.0304(9) Uani 1 1 d .
H26D H 0.1889 -0.1236 0.1223 0.046 Uiso 1 1 calc R
H26E H 0.2775 -0.1881 0.1452 0.046 Uiso 1 1 calc R
H26F H 0.2891 -0.1851 0.1033 0.046 Uiso 1 1 calc R
C30' C 1.0210(4) -0.2967(3) 0.03447(13) 0.0370(10) Uani 1 1 d .
H30D H 1.0645 -0.2475 0.0484 0.056 Uiso 1 1 calc R
H30E H 1.0564 -0.3044 0.0113 0.056 Uiso 1 1 calc R
H30F H 1.0206 -0.3621 0.0466 0.056 Uiso 1 1 calc R
C1S C 0.8538(4) 0.5512(3) 0.14374(11) 0.0325(9) Uani 1 1 d .
C2S C 0.9005(5) 0.4518(3) 0.15382(13) 0.0406(11) Uani 1 1 d .
H2S1 H 0.8845 0.4025 0.1352 0.061 Uiso 1 1 calc R
H2S2 H 0.8649 0.4293 0.1758 0.061 Uiso 1 1 calc R
H2S3 H 0.9833 0.4574 0.1572 0.061 Uiso 1 1 calc R
C3S C 0.9124(5) 0.6060(5) 0.11465(16) 0.0550(14) Uani 1 1 d .
H3S1 H 0.8747 0.6712 0.1107 0.082 Uiso 1 1 calc R
H3S2 H 0.9086 0.5654 0.0931 0.082 Uiso 1 1 calc R
H3S3 H 0.9925 0.6174 0.1210 0.082 Uiso 1 1 calc R

loop_
_atom_site_aniso_label
_atom_site_aniso_U_11
_atom_site_aniso_U_22
_atom_site_aniso_U_33
_atom_site_aniso_U_23
_atom_site_aniso_U_13
_atom_site_aniso_U_12
O14 0.0204(14) 0.0384(16) 0.0264(14) -0.0009(12) -0.0023(12) -0.0021(12)
O7 0.0288(15) 0.0203(12) 0.0277(13) 0.0006(11) 0.0029(13) -0.0030(11)
O2 0.0292(15) 0.0224(13) 0.0270(13) 0.0005(11) 0.0043(12) -0.0010(11)
O15 0.0299(15) 0.0303(14) 0.0299(14) 0.0088(12) -0.0063(13) -0.0041(12)
O12 0.0273(14) 0.0254(13) 0.0292(14) 0.0001(11) 0.0066(12) -0.0007(12)
O7' 0.0305(15) 0.0228(13) 0.0266(13) 0.0064(11) 0.0033(12) 0.0002(12)
O2' 0.0268(14) 0.0177(12) 0.0284(13) -0.0021(10) 0.0038(12) 0.0003(11)
O15' 0.0306(15) 0.0268(13) 0.0269(14) 0.0004(11) -0.0051(13) -0.0071(12)
O12' 0.0213(13) 0.0236(12) 0.0283(13) 0.0000(11) 0.0039(12) 0.0012(11)
O14' 0.0236(13) 0.0337(15) 0.0194(12) -0.0052(11) -0.0001(11) -0.0013(12)
O1S 0.0374(19) 0.063(2) 0.0378(17) -0.0111(16) 0.0011(16) 0.0156(17)
C24 0.036(2) 0.033(2) 0.031(2) -0.0052(17) -0.003(2) 0.0040(19)
C22 0.034(2) 0.0228(18) 0.0260(19) 0.0012(15) 0.0052(18) -0.0034(17)
C5 0.0211(18) 0.0253(18) 0.0218(17) -0.0034(15) 0.0033(16) 0.0008(16)
C4 0.027(2) 0.0192(16) 0.0239(18) -0.0020(14) 0.0045(16) -0.0024(16)
C3 0.0180(18) 0.0186(16) 0.0232(17) -0.0027(14) 0.0019(15) -0.0008(15)
C2 0.0202(18) 0.0166(17) 0.033(2) -0.0032(15) 0.0000(17) -0.0018(15)
C1 0.0197(18) 0.0208(17) 0.0267(18) 0.0016(15) -0.0006(16) 0.0004(15)
C15 0.0237(19) 0.0247(18) 0.0245(18) 0.0011(15) 0.0003(17) 0.0056(16)
C16 0.0252(19) 0.0183(16) 0.0180(16) -0.0007(14) -0.0007(15) 0.0030(15)
C17 0.0232(19) 0.0260(19) 0.0244(18) 0.0022(15) 0.0061(16) -0.0068(16)
C18 0.028(2) 0.0279(19) 0.0276(19) -0.0074(16) -0.0023(17) 0.0020(17)
C19 0.025(2) 0.0221(18) 0.035(2) -0.0071(16) 0.0019(18) -0.0031(16)
C31 0.037(3) 0.031(2) 0.055(3) 0.009(2) 0.002(2) 0.009(2)
C29 0.024(2) 0.0241(19) 0.040(2) 0.0070(17) 0.0030(18) 0.0000(17)
C28 0.0213(19) 0.028(2) 0.0291(19) 0.0042(16) 0.0009(16) 0.0037(16)
C27 0.0238(19) 0.0276(19) 0.0274(19) 0.0032(16) -0.0021(17) 0.0006(17)
C11 0.026(2) 0.0207(18) 0.0266(19) -0.0017(15) 0.0013(17) 0.0014(16)
C14 0.0191(18) 0.0188(17) 0.032(2) 0.0050(15) 0.0001(17) -0.0043(15)
C8 0.0204(18) 0.0175(16) 0.0261(18) -0.0007(14) 0.0006(16) 0.0015(15)
C7 0.0230(19) 0.0193(17) 0.0260(18) 0.0010(15) 0.0046(16) -0.0014(15)
C6 0.0211(19) 0.0207(17) 0.0247(18) 0.0021(15) 0.0019(16) 0.0002(16)
C26 0.039(2) 0.0267(19) 0.0226(18) 0.0018(16) -0.0057(18) 0.0006(18)
C23 0.033(2) 0.040(2) 0.027(2) -0.0033(18) -0.0028(19) 0.002(2)
C25 0.028(2) 0.029(2) 0.0269(19) -0.0030(16) 0.0043(18) -0.0090(17)
C9 0.0158(18) 0.0200(17) 0.0276(18) -0.0011(15) 0.0034(15) -0.0030(14)
C10 0.0238(19) 0.0182(17) 0.0241(17) -0.0003(14) 0.0035(16) 0.0024(15)
C13 0.0226(19) 0.0243(18) 0.0255(18) -0.0011(15) -0.0041(16) -0.0021(16)
C21 0.026(2) 0.0229(18) 0.032(2) -0.0006(16) -0.0028(18) 0.0086(16)
C20 0.025(2) 0.0212(18) 0.034(2) 0.0026(15) 0.0063(18) -0.0040(16)
C12 0.0218(18) 0.0239(18) 0.0177(17) -0.0035(14) -0.0001(15) -0.0056(16)
C32 0.024(2) 0.0276(19) 0.0299(19) 0.0073(16) 0.0000(17) 0.0015(17)
C33 0.027(2) 0.0241(18) 0.029(2) 0.0025(16) -0.0022(18) -0.0063(17)
C30 0.030(2) 0.028(2) 0.050(3) -0.0021(19) 0.007(2) 0.0035(18)
C24' 0.020(2) 0.040(2) 0.051(3) 0.003(2) -0.001(2) 0.0047(18)
C22' 0.026(2) 0.028(2) 0.031(2) 0.0064(17) 0.0019(18) -0.0020(17)
C5' 0.0209(18) 0.0210(18) 0.0256(18) -0.0020(15) 0.0036(16) 0.0024(15)
C4' 0.0231(19) 0.0178(17) 0.0253(18) 0.0030(14) 0.0025(16) 0.0017(15)
C3' 0.0212(19) 0.0158(16) 0.0193(16) 0.0028(14) -0.0027(15) 0.0005(14)
C2' 0.030(2) 0.0186(17) 0.0137(15) 0.0021(13) 0.0013(16) 0.0016(16)
C1' 0.026(2) 0.0165(16) 0.0221(18) 0.0010(14) -0.0013(16) -0.0043(15)
C15' 0.0215(19) 0.0202(17) 0.0237(18) -0.0058(15) 0.0041(16) 0.0009(15)
C16' 0.0224(19) 0.0162(16) 0.0271(18) -0.0037(14) 0.0002(16) 0.0029(14)
C21' 0.026(2) 0.0221(18) 0.032(2) -0.0026(16) 0.0004(18) 0.0029(16)
C20' 0.031(2) 0.0242(19) 0.034(2) -0.0012(17) 0.0034(19) -0.0066(17)
C19' 0.046(3) 0.0259(19) 0.0200(18) 0.0019(15) 0.0039(19) 0.0035(19)
C31' 0.049(3) 0.041(3) 0.059(3) -0.031(2) -0.002(3) 0.014(2)
C29' 0.034(2) 0.0217(18) 0.0275(19) 0.0019(15) 0.0038(18) -0.0035(17)
C28' 0.030(2) 0.0231(18) 0.0264(19) -0.0023(15) 0.0026(18) 0.0010(17)
C27' 0.029(2) 0.0224(18) 0.030(2) -0.0021(16) -0.0025(18) -0.0042(16)
C11' 0.0233(19) 0.0171(16) 0.0241(18) -0.0005(14) -0.0019(16) -0.0028(15)
C10' 0.0209(18) 0.0142(16) 0.034(2) 0.0037(15) -0.0008(17) -0.0049(15)
C9' 0.029(2) 0.0214(18) 0.0145(16) 0.0076(14) -0.0034(15) 0.0005(15)
C8' 0.0220(19) 0.0174(17) 0.0231(17) 0.0018(14) -0.0010(16) 0.0035(15)
C7' 0.027(2) 0.0163(17) 0.0240(17) 0.0019(14) 0.0008(16) 0.0031(15)
C6' 0.032(2) 0.0179(17) 0.0277(19) 0.0012(15) 0.0064(17) -0.0013(16)
C25' 0.027(2) 0.031(2) 0.028(2) 0.0040(17) 0.0014(17) 0.0036(17)
C23' 0.025(2) 0.037(2) 0.050(3) 0.004(2) 0.000(2) -0.0026(19)
C13' 0.031(2) 0.0200(17) 0.0199(17) 0.0031(14) -0.0064(16) -0.0042(16)
C32' 0.033(2) 0.0289(19) 0.0217(18) 0.0012(16) -0.0027(18) -0.0101(17)
C33' 0.029(2) 0.0232(18) 0.033(2) 0.0058(16) -0.0068(19) -0.0017(17)
C17' 0.0230(19) 0.0207(17) 0.030(2) -0.0032(15) 0.0008(17) 0.0004(15)
C18' 0.031(2) 0.0267(19) 0.0249(18) -0.0012(16) 0.0083(18) 0.0024(17)
C12' 0.0202(18) 0.0217(18) 0.0182(16) 0.0050(14) -0.0036(15) 0.0033(15)
C14' 0.026(2) 0.0154(16) 0.0218(17) 0.0030(14) 0.0014(16) -0.0030(15)
C26' 0.025(2) 0.028(2) 0.037(2) 0.0032(18) 0.0029(19) -0.0061(18)
C30' 0.038(3) 0.032(2) 0.041(2) -0.0013(19) 0.006(2) 0.0066(19)
C1S 0.030(2) 0.036(2) 0.031(2) -0.0105(18) -0.0086(19) 0.0017(19)
C2S 0.047(3) 0.034(2) 0.041(2) -0.0051(19) 0.004(2) -0.002(2)
C3S 0.051(3) 0.059(3) 0.056(3) 0.015(3) 0.012(3) 0.000(3)

loop_
_atom_type_symbol
_atom_type_description
_atom_type_scat_dispersion_real
_atom_type_scat_dispersion_imag
_atom_type_scat_source
C C 0.0181 0.0091 'International Tables Vol C Tables 4.2.6.8 and 6.1.1.4'
H H 0.0000 0.0000 'International Tables Vol C Tables 4.2.6.8 and 6.1.1.4'
O O 0.0492 0.0322 'International Tables Vol C Tables 4.2.6.8 and 6.1.1.4'

loop_
_geom_angle_atom_site_label_1
_geom_angle_atom_site_label_2
_geom_angle_atom_site_label_3
_geom_angle
C7 O7 H7 109.5
C7' O7' H7' 109.5
C22 C24 H24A 109.5
C22 C24 H24B 109.5
H24A C24 H24B 109.5
C22 C24 H24C 109.5
H24A C24 H24C 109.5
H24B C24 H24C 109.5
C23 C22 C24 121.4(4)
C23 C22 C5 117.3(4)
C24 C22 C5 121.1(4)
C22 C5 C4 108.7(3)
C22 C5 C6 118.0(3)
C4 C5 C6 112.3(3)
C22 C5 H5 105.6
C4 C5 H5 105.6
C6 C5 H5 105.6
C3 C4 C5 111.6(3)
C3 C4 H4A 109.3
C5 C4 H4A 109.3
C3 C4 H4B 109.3
C5 C4 H4B 109.3
H4A C4 H4B 108.0
C2 C3 C4 111.8(3)
C2 C3 C14 106.7(3)
C4 C3 C14 112.4(3)
C2 C3 C8 104.6(3)
C4 C3 C8 111.4(3)
C14 C3 C8 109.6(3)
O2 C2 C3 123.2(4)
O2 C2 C1 121.9(4)
C3 C2 C1 114.6(3)
C12 C1 C2 112.7(3)
C12 C1 C15 109.0(3)
C2 C1 C15 108.3(3)
C12 C1 C13 105.4(3)
C2 C1 C13 103.7(3)
C15 C1 C13 117.8(3)
O15 C15 C16 121.0(3)
O15 C15 C1 120.8(4)
C16 C15 C1 118.1(3)
C21 C16 C17 118.9(4)
C21 C16 C15 117.1(3)
C17 C16 C15 124.0(3)
C18 C17 C16 120.7(4)
C18 C17 H17 119.7
C16 C17 H17 119.7
C19 C18 C17 120.1(4)
C19 C18 H18 120.0
C17 C18 H18 120.0
C18 C19 C20 119.5(4)
C18 C19 H19 120.2
C20 C19 H19 120.2
C29 C31 H31A 109.5
C29 C31 H31B 109.5
H31A C31 H31B 109.5
C29 C31 H31C 109.5
H31A C31 H31C 109.5
H31B C31 H31C 109.5
C28 C29 C31 124.8(4)
C28 C29 C30 120.7(4)
C31 C29 C30 114.5(4)
C29 C28 C27 125.9(4)
C29 C28 H28 117.0
C27 C28 H28 117.0
C28 C27 C11 113.9(3)
C28 C27 H27A 108.8
C11 C27 H27A 108.8
C28 C27 H27B 108.8
C11 C27 H27B 108.8
H27A C27 H27B 107.7
C12 C11 C14 104.9(3)
C12 C11 C27 112.8(3)
C14 C11 C27 111.1(3)
C12 C11 C10 104.8(3)
C14 C11 C10 109.4(3)
C27 C11 C10 113.3(3)
O14 C14 C11 121.8(4)
O14 C14 C3 122.1(4)
C11 C14 C3 116.0(3)
C9 C8 C7 114.6(3)
C9 C8 C3 109.1(3)
C7 C8 C3 108.3(3)
C9 C8 H8 108.2
C7 C8 H8 108.2
C3 C8 H8 108.2
O7 C7 C6 112.7(3)
O7 C7 C8 110.9(3)
C6 C7 C8 112.4(3)
O7 C7 H7A 106.8
C6 C7 H7A 106.8
C8 C7 H7A 106.8
C25 C6 C26 108.6(3)
C25 C6 C7 111.6(3)
C26 C6 C7 108.5(3)
C25 C6 C5 115.1(3)
C26 C6 C5 107.4(3)
C7 C6 C5 105.4(3)
C6 C26 H26A 109.5
C6 C26 H26B 109.5
H26A C26 H26B 109.5
C6 C26 H26C 109.5
H26A C26 H26C 109.5
H26B C26 H26C 109.5
C22 C23 H23A 120.0
C22 C23 H23B 120.0
H23A C23 H23B 120.0
C6 C25 H25A 109.5
C6 C25 H25B 109.5
H25A C25 H25B 109.5
C6 C25 H25C 109.5
H25A C25 H25C 109.5
H25B C25 H25C 109.5
C10 C9 C8 109.5(3)
C10 C9 C13 112.2(3)
C8 C9 C13 112.0(3)
C10 C9 H9 107.6
C8 C9 H9 107.6
C13 C9 H9 107.6
C9 C10 C11 110.5(3)
C9 C10 H10A 109.5
C11 C10 H10A 109.5
C9 C10 H10B 109.5
C11 C10 H10B 109.5
H10A C10 H10B 108.1
C32 C13 C33 107.7(3)
C32 C13 C9 110.9(3)
C33 C13 C9 110.2(3)
C32 C13 C1 111.8(3)
C33 C13 C1 110.6(3)
C9 C13 C1 105.6(3)
C16 C21 C20 120.1(4)
C16 C21 H21 120.0
C20 C21 H21 120.0
C19 C20 C21 120.7(4)
C19 C20 H20 119.7
C21 C20 H20 119.7
O12 C12 C11 122.5(3)
O12 C12 C1 120.9(3)
C11 C12 C1 116.3(3)
C13 C32 H32A 109.5
C13 C32 H32B 109.5
H32A C32 H32B 109.5
C13 C32 H32C 109.5
H32A C32 H32C 109.5
H32B C32 H32C 109.5
C13 C33 H33A 109.5
C13 C33 H33B 109.5
H33A C33 H33B 109.5
C13 C33 H33C 109.5
H33A C33 H33C 109.5
H33B C33 H33C 109.5
C29 C30 H30A 109.5
C29 C30 H30B 109.5
H30A C30 H30B 109.5
C29 C30 H30C 109.5
H30A C30 H30C 109.5
H30B C30 H30C 109.5
C22' C24' H24D 109.5
C22' C24' H24E 109.5
H24D C24' H24E 109.5
C22' C24' H24F 109.5
H24D C24' H24F 109.5
H24E C24' H24F 109.5
C23' C22' C24' 120.1(4)
C23' C22' C5' 119.4(4)
C24' C22' C5' 120.4(4)
C22' C5' C4' 110.9(3)
C22' C5' C6' 115.0(3)
C4' C5' C6' 111.7(3)
C22' C5' H5' 106.2
C4' C5' H5' 106.2
C6' C5' H5' 106.2
C3' C4' C5' 113.1(3)
C3' C4' H4'1 109.0
C5' C4' H4'1 109.0
C3' C4' H4'2 109.0
C5' C4' H4'2 109.0
H4'1 C4' H4'2 107.8
C4' C3' C2' 112.1(3)
C4' C3' C14' 113.8(3)
C2' C3' C14' 107.1(3)
C4' C3' C8' 110.6(3)
C2' C3' C8' 104.1(3)
C14' C3' C8' 108.7(3)
O2' C2' C1' 121.9(3)
O2' C2' C3' 122.5(4)
C1' C2' C3' 115.2(3)
C12' C1' C2' 110.7(3)
C12' C1' C15' 108.3(3)
C2' C1' C15' 110.3(3)
C12' C1' C13' 106.6(3)
C2' C1' C13' 104.4(3)
C15' C1' C13' 116.4(3)
O15' C15' C16' 118.9(3)
O15' C15' C1' 120.1(3)
C16' C15' C1' 120.9(3)
C21' C16' C17' 118.1(4)
C21' C16' C15' 118.0(4)
C17' C16' C15' 123.9(3)
C16' C21' C20' 121.3(4)
C16' C21' H21' 119.4
C20' C21' H21' 119.4
C19' C20' C21' 119.7(4)
C19' C20' H20' 120.1
C21' C20' H20' 120.1
C18' C19' C20' 119.7(4)
C18' C19' H19' 120.1
C20' C19' H19' 120.1
C29' C31' H31D 109.5
C29' C31' H31E 109.5
H31D C31' H31E 109.5
C29' C31' H31F 109.5
H31D C31' H31F 109.5
H31E C31' H31F 109.5
C28' C29' C31' 124.1(4)
C28' C29' C30' 121.0(4)
C31' C29' C30' 114.9(4)
C29' C28' C27' 126.1(4)
C29' C28' H28' 116.9
C27' C28' H28' 116.9
C28' C27' C11' 114.0(3)
C28' C27' H27C 108.7
C11' C27' H27C 108.7
C28' C27' H27D 108.7
C11' C27' H27D 108.7
H27C C27' H27D 107.6
C12' C11' C27' 113.4(3)
C12' C11' C14' 103.3(3)
C27' C11' C14' 111.9(3)
C12' C11' C10' 107.7(3)
C27' C11' C10' 112.5(3)
C14' C11' C10' 107.4(3)
C9' C10' C11' 111.0(3)
C9' C10' H10C 109.4
C11' C10' H10C 109.4
C9' C10' H10D 109.4
C11' C10' H10D 109.4
H10C C10' H10D 108.0
C10' C9' C8' 109.4(3)
C10' C9' C13' 111.2(3)
C8' C9' C13' 112.8(3)
C10' C9' H9' 107.8
C8' C9' H9' 107.8
C13' C9' H9' 107.8
C9' C8' C7' 115.1(3)
C9' C8' C3' 109.5(3)
C7' C8' C3' 109.6(3)
C9' C8' H8' 107.4
C7' C8' H8' 107.4
C3' C8' H8' 107.4
O7' C7' C8' 108.9(3)
O7' C7' C6' 110.1(3)
C8' C7' C6' 114.0(3)
O7' C7' H7'1 107.9
C8' C7' H7'1 107.9
C6' C7' H7'1 107.9
C25' C6' C26' 108.2(3)
C25' C6' C7' 111.2(3)
C26' C6' C7' 107.8(3)
C25' C6' C5' 113.4(3)
C26' C6' C5' 109.0(3)
C7' C6' C5' 107.1(3)
C6' C25' H25D 109.5
C6' C25' H25E 109.5
H25D C25' H25E 109.5
C6' C25' H25F 109.5
H25D C25' H25F 109.5
H25E C25' H25F 109.5
C22' C23' H23C 120.0
C22' C23' H23D 120.0
H23C C23' H23D 120.0
C33' C13' C32' 107.7(3)
C33' C13' C9' 109.7(3)
C32' C13' C9' 110.9(3)
C33' C13' C1' 110.2(3)
C32' C13' C1' 111.8(3)
C9' C13' C1' 106.5(3)
C13' C32' H32D 109.5
C13' C32' H32E 109.5
H32D C32' H32E 109.5
C13' C32' H32F 109.5
H32D C32' H32F 109.5
H32E C32' H32F 109.5
C13' C33' H33D 109.5
C13' C33' H33E 109.5
H33D C33' H33E 109.5
C13' C33' H33F 109.5
H33D C33' H33F 109.5
H33E C33' H33F 109.5
C18' C17' C16' 120.5(4)
C18' C17' H17' 119.8
C16' C17' H17' 119.8
C17' C18' C19' 120.6(4)
C17' C18' H18' 119.7
C19' C18' H18' 119.7
O12' C12' C11' 122.5(3)
O12' C12' C1' 120.9(3)
C11' C12' C1' 116.5(3)
O14' C14' C11' 122.1(3)
O14' C14' C3' 121.7(3)
C11' C14' C3' 116.2(3)
C6' C26' H26D 109.5
C6' C26' H26E 109.5
H26D C26' H26E 109.5
C6' C26' H26F 109.5
H26D C26' H26F 109.5
H26E C26' H26F 109.5
C29' C30' H30D 109.5
C29' C30' H30E 109.5
H30D C30' H30E 109.5
C29' C30' H30F 109.5
H30D C30' H30F 109.5
H30E C30' H30F 109.5
O1S C1S C2S 121.3(5)
O1S C1S C3S 121.6(4)
C2S C1S C3S 117.0(4)
C1S C2S H2S1 109.5
C1S C2S H2S2 109.5
H2S1 C2S H2S2 109.5
C1S C2S H2S3 109.5
H2S1 C2S H2S3 109.5
H2S2 C2S H2S3 109.5
C1S C3S H3S1 109.5
C1S C3S H3S2 109.5
H3S1 C3S H3S2 109.5
C1S C3S H3S3 109.5
H3S1 C3S H3S3 109.5
H3S2 C3S H3S3 109.5

loop_
_geom_bond_atom_site_label_1
_geom_bond_atom_site_label_2
_geom_bond_distance
O14 C14 1.217(5)
O7 C7 1.415(5)
O7 H7 0.8400
O2 C2 1.201(5)
O15 C15 1.231(5)
O12 C12 1.232(5)
O7' C7' 1.418(4)
O7' H7' 0.8400
O2' C2' 1.210(4)
O15' C15' 1.232(5)
O12' C12' 1.221(5)
O14' C14' 1.225(5)
O1S C1S 1.223(6)
C24 C22 1.485(6)
C24 H24A 0.9800
C24 H24B 0.9800
C24 H24C 0.9800
C22 C23 1.346(7)
C22 C5 1.521(5)
C5 C4 1.536(5)
C5 C6 1.575(5)
C5 H5 1.0000
C4 C3 1.530(5)
C4 H4A 0.9900
C4 H4B 0.9900
C3 C2 1.521(5)
C3 C14 1.536(5)
C3 C8 1.566(5)
C2 C1 1.538(5)
C1 C12 1.526(5)
C1 C15 1.543(5)
C1 C13 1.610(5)
C15 C16 1.490(6)
C16 C21 1.382(6)
C16 C17 1.401(5)
C17 C18 1.382(6)
C17 H17 0.9500
C18 C19 1.378(6)
C18 H18 0.9500
C19 C20 1.386(6)
C19 H19 0.9500
C31 C29 1.494(6)
C31 H31A 0.9800
C31 H31B 0.9800
C31 H31C 0.9800
C29 C28 1.333(6)
C29 C30 1.495(6)
C28 C27 1.498(6)
C28 H28 0.9500
C27 C11 1.534(6)
C27 H27A 0.9900
C27 H27B 0.9900
C11 C12 1.515(5)
C11 C14 1.522(5)
C11 C10 1.551(5)
C8 C9 1.532(5)
C8 C7 1.556(5)
C8 H8 1.0000
C7 C6 1.551(5)
C7 H7A 1.0000
C6 C25 1.526(6)
C6 C26 1.537(5)
C26 H26A 0.9800
C26 H26B 0.9800
C26 H26C 0.9800
C23 H23A 0.9500
C23 H23B 0.9500
C25 H25A 0.9800
C25 H25B 0.9800
C25 H25C 0.9800
C9 C10 1.530(5)
C9 C13 1.567(5)
C9 H9 1.0000
C10 H10A 0.9900
C10 H10B 0.9900
C13 C32 1.530(6)
C13 C33 1.533(5)
C21 C20 1.389(6)
C21 H21 0.9500
C20 H20 0.9500
C32 H32A 0.9800
C32 H32B 0.9800
C32 H32C 0.9800
C33 H33A 0.9800
C33 H33B 0.9800
C33 H33C 0.9800
C30 H30A 0.9800
C30 H30B 0.9800
C30 H30C 0.9800
C24' C22' 1.487(6)
C24' H24D 0.9800
C24' H24E 0.9800
C24' H24F 0.9800
C22' C23' 1.364(6)
C22' C5' 1.517(6)
C5' C4' 1.543(5)
C5' C6' 1.565(5)
C5' H5' 1.0000
C4' C3' 1.518(5)
C4' H4'1 0.9900
C4' H4'2 0.9900
C3' C2' 1.532(5)
C3' C14' 1.541(5)
C3' C8' 1.563(5)
C2' C1' 1.525(6)
C1' C12' 1.524(5)
C1' C15' 1.536(5)
C1' C13' 1.603(5)
C15' C16' 1.491(5)
C16' C21' 1.381(6)
C16' C17' 1.416(6)
C21' C20' 1.388(6)
C21' H21' 0.9500
C20' C19' 1.386(6)
C20' H20' 0.9500
C19' C18' 1.384(6)
C19' H19' 0.9500
C31' C29' 1.484(7)
C31' H31D 0.9800
C31' H31E 0.9800
C31' H31F 0.9800
C29' C28' 1.332(6)
C29' C30' 1.497(6)
C28' C27' 1.500(6)
C28' H28' 0.9500
C27' C11' 1.523(5)
C27' H27C 0.9900
C27' H27D 0.9900
C11' C12' 1.517(5)
C11' C14' 1.535(5)
C11' C10' 1.560(5)
C10' C9' 1.518(5)
C10' H10C 0.9900
C10' H10D 0.9900
C9' C8' 1.529(5)
C9' C13' 1.563(5)
C9' H9' 1.0000
C8' C7' 1.535(5)
C8' H8' 1.0000
C7' C6' 1.547(6)
C7' H7'1 1.0000
C6' C25' 1.533(5)
C6' C26' 1.535(5)
C25' H25D 0.9800
C25' H25E 0.9800
C25' H25F 0.9800
C23' H23C 0.9500
C23' H23D 0.9500
C13' C33' 1.531(6)
C13' C32' 1.535(5)
C32' H32D 0.9800
C32' H32E 0.9800
C32' H32F 0.9800
C33' H33D 0.9800
C33' H33E 0.9800
C33' H33F 0.9800
C17' C18' 1.369(6)
C17' H17' 0.9500
C18' H18' 0.9500
C26' H26D 0.9800
C26' H26E 0.9800
C26' H26F 0.9800
C30' H30D 0.9800
C30' H30E 0.9800
C30' H30F 0.9800
C1S C2S 1.474(6)
C1S C3S 1.490(7)
C2S H2S1 0.9800
C2S H2S2 0.9800
C2S H2S3 0.9800
C3S H3S1 0.9800
C3S H3S2 0.9800
C3S H3S3 0.9800

loop_
_geom_hbond_atom_site_label_D
_geom_hbond_atom_site_label_H
_geom_hbond_atom_site_label_A
_geom_hbond_distance_DH
_geom_hbond_distance_HA
_geom_hbond_distance_DA
_geom_hbond_angle_DHA
_geom_hbond_site_symmetry_A
O7' H7' O7 0.84 2.00 2.816(4) 162.5 1_545
O7 H7 O1S 0.84 1.94 2.770(5) 170.9 .

loop_
_geom_torsion_atom_site_label_1
_geom_torsion_atom_site_label_2
_geom_torsion_atom_site_label_3
_geom_torsion_atom_site_label_4
_geom_torsion
C23 C22 C5 C4 101.2(4)
C24 C22 C5 C4 -73.4(5)
C23 C22 C5 C6 -129.4(4)
C24 C22 C5 C6 56.0(5)
C22 C5 C4 C3 -170.4(3)
C6 C5 C4 C3 57.1(4)
C5 C4 C3 C2 -171.0(3)
C5 C4 C3 C14 69.0(4)
C5 C4 C3 C8 -54.4(4)
C4 C3 C2 O2 12.6(5)
C14 C3 C2 O2 135.9(4)
C8 C3 C2 O2 -108.1(4)
C4 C3 C2 C1 -173.6(3)
C14 C3 C2 C1 -50.3(4)
C8 C3 C2 C1 65.8(4)
O2 C2 C1 C12 -140.3(4)
C3 C2 C1 C12 45.7(4)
O2 C2 C1 C15 -19.6(5)
C3 C2 C1 C15 166.4(3)
O2 C2 C1 C13 106.2(4)
C3 C2 C1 C13 -67.7(4)
C12 C1 C15 O15 -123.8(4)
C2 C1 C15 O15 113.2(4)
C13 C1 C15 O15 -3.9(5)
C12 C1 C15 C16 56.1(4)
C2 C1 C15 C16 -66.9(4)
C13 C1 C15 C16 176.0(3)
O15 C15 C16 C21 15.7(5)
C1 C15 C16 C21 -164.2(3)
O15 C15 C16 C17 -163.2(4)
C1 C15 C16 C17 16.9(5)
C21 C16 C17 C18 -0.8(6)
C15 C16 C17 C18 178.0(4)
C16 C17 C18 C19 -0.1(6)
C17 C18 C19 C20 2.0(6)
C31 C29 C28 C27 0.8(7)
C30 C29 C28 C27 178.0(4)
C29 C28 C27 C11 143.4(4)
C28 C27 C11 C12 77.1(4)
C28 C27 C11 C14 -165.4(3)
C28 C27 C11 C10 -41.8(5)
C12 C11 C14 O14 115.9(4)
C27 C11 C14 O14 -6.3(5)
C10 C11 C14 O14 -132.1(4)
C12 C11 C14 C3 -61.1(4)
C27 C11 C14 C3 176.6(3)
C10 C11 C14 C3 50.9(4)
C2 C3 C14 O14 -115.9(4)
C4 C3 C14 O14 7.0(5)
C8 C3 C14 O14 131.4(4)
C2 C3 C14 C11 61.1(4)
C4 C3 C14 C11 -175.9(3)
C8 C3 C14 C11 -51.6(4)
C2 C3 C8 C9 -58.5(4)
C4 C3 C8 C9 -179.4(3)
C14 C3 C8 C9 55.6(4)
C2 C3 C8 C7 176.2(3)
C4 C3 C8 C7 55.3(4)
C14 C3 C8 C7 -69.7(4)
C9 C8 C7 O7 49.6(4)
C3 C8 C7 O7 171.6(3)
C9 C8 C7 C6 176.8(3)
C3 C8 C7 C6 -61.2(4)
O7 C7 C6 C25 62.2(4)
C8 C7 C6 C25 -64.0(4)
O7 C7 C6 C26 -57.4(4)
C8 C7 C6 C26 176.3(3)
O7 C7 C6 C5 -172.2(3)
C8 C7 C6 C5 61.5(4)
C22 C5 C6 C25 -62.8(4)
C4 C5 C6 C25 64.9(4)
C22 C5 C6 C26 58.3(4)
C4 C5 C6 C26 -174.0(3)
C22 C5 C6 C7 173.8(3)
C4 C5 C6 C7 -58.5(4)
C7 C8 C9 C10 58.7(4)
C3 C8 C9 C10 -62.9(4)
C7 C8 C9 C13 -176.1(3)
C3 C8 C9 C13 62.3(4)
C8 C9 C10 C11 63.1(4)
C13 C9 C10 C11 -61.9(4)
C12 C11 C10 C9 57.0(4)
C14 C11 C10 C9 -55.1(4)
C27 C11 C10 C9 -179.6(3)
C10 C9 C13 C32 -177.7(3)
C8 C9 C13 C32 58.6(4)
C10 C9 C13 C33 -58.6(4)
C8 C9 C13 C33 177.7(3)
C10 C9 C13 C1 60.9(4)
C8 C9 C13 C1 -62.7(4)
C12 C1 C13 C32 -178.9(3)
C2 C1 C13 C32 -60.3(4)
C15 C1 C13 C32 59.3(4)
C12 C1 C13 C33 61.1(4)
C2 C1 C13 C33 179.7(3)
C15 C1 C13 C33 -60.7(4)
C12 C1 C13 C9 -58.1(4)
C2 C1 C13 C9 60.5(4)
C15 C1 C13 C9 -179.9(3)
C17 C16 C21 C20 -0.2(6)
C15 C16 C21 C20 -179.1(3)
C18 C19 C20 C21 -3.1(6)
C16 C21 C20 C19 2.1(6)
C14 C11 C12 O12 -133.5(4)
C27 C11 C12 O12 -12.4(5)
C10 C11 C12 O12 111.3(4)
C14 C11 C12 C1 52.6(4)
C27 C11 C12 C1 173.6(3)
C10 C11 C12 C1 -62.7(4)
C2 C1 C12 O12 138.3(4)
C15 C1 C12 O12 18.0(5)
C13 C1 C12 O12 -109.3(4)
C2 C1 C12 C11 -47.6(4)
C15 C1 C12 C11 -167.9(3)
C13 C1 C12 C11 64.8(4)
C23' C22' C5' C4' 135.5(4)
C24' C22' C5' C4' -41.3(5)
C23' C22' C5' C6' -96.5(5)
C24' C22' C5' C6' 86.7(5)
C22' C5' C4' C3' -173.9(3)
C6' C5' C4' C3' 56.3(4)
C5' C4' C3' C2' -170.2(3)
C5' C4' C3' C14' 68.1(4)
C5' C4' C3' C8' -54.6(4)
C4' C3' C2' O2' 12.0(5)
C14' C3' C2' O2' 137.5(3)
C8' C3' C2' O2' -107.5(4)
C4' C3' C2' C1' -174.9(3)
C14' C3' C2' C1' -49.4(4)
C8' C3' C2' C1' 65.6(4)
O2' C2' C1' C12' -139.2(3)
C3' C2' C1' C12' 47.6(4)
O2' C2' C1' C15' -19.3(5)
C3' C2' C1' C15' 167.5(3)
O2' C2' C1' C13' 106.5(4)
C3' C2' C1' C13' -66.7(4)
C12' C1' C15' O15' -118.1(4)
C2' C1' C15' O15' 120.6(4)
C13' C1' C15' O15' 1.9(5)
C12' C1' C15' C16' 59.1(4)
C2' C1' C15' C16' -62.3(4)
C13' C1' C15' C16' 179.1(3)
O15' C15' C16' C21' 12.1(5)
C1' C15' C16' C21' -165.1(3)
O15' C15' C16' C17' -169.0(4)
C1' C15' C16' C17' 13.8(5)
C17' C16' C21' C20' 1.5(6)
C15' C16' C21' C20' -179.5(4)
C16' C21' C20' C19' 0.6(6)
C21' C20' C19' C18' -1.3(6)
C31' C29' C28' C27' -2.5(7)
C30' C29' C28' C27' 176.3(4)
C29' C28' C27' C11' 154.5(4)
C28' C27' C11' C12' 64.5(4)
C28' C27' C11' C14' -179.1(3)
C28' C27' C11' C10' -58.0(4)
C12' C11' C10' C9' 54.1(4)
C27' C11' C10' C9' 179.8(3)
C14' C11' C10' C9' -56.5(4)
C11' C10' C9' C8' 64.0(4)
C11' C10' C9' C13' -61.2(4)
C10' C9' C8' C7' 61.2(4)
C13' C9' C8' C7' -174.5(3)
C10' C9' C8' C3' -62.9(4)
C13' C9' C8' C3' 61.4(4)
C4' C3' C8' C9' -178.7(3)
C2' C3' C8' C9' -58.1(4)
C14' C3' C8' C9' 55.8(4)
C4' C3' C8' C7' 54.1(4)
C2' C3' C8' C7' 174.7(3)
C14' C3' C8' C7' -71.4(4)
C9' C8' C7' O7' 54.4(4)
C3' C8' C7' O7' 178.4(3)
C9' C8' C7' C6' 177.8(3)
C3' C8' C7' C6' -58.3(4)
O7' C7' C6' C25' 56.2(4)
C8' C7' C6' C25' -66.5(4)
O7' C7' C6' C26' -62.3(4)
C8' C7' C6' C26' 175.0(3)
O7' C7' C6' C5' -179.4(3)
C8' C7' C6' C5' 57.9(4)
C22' C5' C6' C25' -59.5(5)
C4' C5' C6' C25' 68.0(4)
C22' C5' C6' C26' 61.2(4)
C4' C5' C6' C26' -171.3(3)
C22' C5' C6' C7' 177.5(3)
C4' C5' C6' C7' -55.0(4)
C10' C9' C13' C33' -56.5(4)
C8' C9' C13' C33' -179.8(3)
C10' C9' C13' C32' -175.4(3)
C8' C9' C13' C32' 61.3(4)
C10' C9' C13' C1' 62.7(4)
C8' C9' C13' C1' -60.6(4)
C12' C1' C13' C33' 60.1(4)
C2' C1' C13' C33' 177.4(3)
C15' C1' C13' C33' -60.8(4)
C12' C1' C13' C32' 179.9(3)
C2' C1' C13' C32' -62.8(4)
C15' C1' C13' C32' 59.0(5)
C12' C1' C13' C9' -58.8(4)
C2' C1' C13' C9' 58.5(4)
C15' C1' C13' C9' -179.7(3)
C21' C16' C17' C18' -2.9(6)
C15' C16' C17' C18' 178.2(4)
C16' C17' C18' C19' 2.3(6)
C20' C19' C18' C17' -0.1(6)
C27' C11' C12' O12' -4.8(5)
C14' C11' C12' O12' -126.1(4)
C10' C11' C12' O12' 120.4(4)
C27' C11' C12' C1' 178.4(3)
C14' C11' C12' C1' 57.0(4)
C10' C11' C12' C1' -56.4(4)
C2' C1' C12' O12' 130.0(4)
C15' C1' C12' O12' 8.9(5)
C13' C1' C12' O12' -117.0(4)
C2' C1' C12' C11' -53.1(4)
C15' C1' C12' C11' -174.2(3)
C13' C1' C12' C11' 59.9(4)
C12' C11' C14' O14' 117.2(4)
C27' C11' C14' O14' -5.1(5)
C10' C11' C14' O14' -129.1(4)
C12' C11' C14' C3' -61.0(4)
C27' C11' C14' C3' 176.7(3)
C10' C11' C14' C3' 52.7(4)
C4' C3' C14' O14' 5.0(5)
C2' C3' C14' O14' -119.5(4)
C8' C3' C14' O14' 128.6(4)
C4' C3' C14' C11' -176.9(3)
C2' C3' C14' C11' 58.7(4)
C8' C3' C14' C11' -53.2(4)
